data_2104634
loop_
_publ_author_name
'Overgaard, Jacob'
'Platts, Jamie A.'
'Iversen, Bo B.'

_publ_section_title
;
 Experimental and theoretical charge-density study of a tetranuclear
 cobalt carbonyl complex
;
_journal_coeditor_code PI5003
_journal_issue 6
_journal_name_full 'Acta Crystallographica Section B'
_journal_page_first 715
_journal_page_last 723
_journal_paper_doi 10.1107/S0108768109045091
_journal_volume 65
_journal_year 2009
_chemical_formula_moiety 'C28 H10 Co4 O12'
_chemical_formula_sum 'C28 H10 Co4 O12'
_chemical_formula_weight 774.08
_space_group_IT_number 14
_symmetry_cell_setting monoclinic
_symmetry_space_group_name_Hall '-P 2yn'
_symmetry_space_group_name_H-M 'P 1 21/n 1'
_audit_conform_dict_name cif_core.dic
_audit_conform_dict_version 2.2
_audit_creation_method 'XD routine XDCIF'
_cell_angle_alpha 90
_cell_angle_beta 90.4440(10)
_cell_angle_gamma 90
_cell_length_a 8.8195(3)
_cell_length_b 17.5085(5)
_cell_length_c 18.3080(5)
_cell_measurement_temperature 90(2)
_cell_volume 2826.97(15)
_computing_cell_refinement Saint+(Bruker-Nonius,2007)
_computing_data_collection 'Apex2 (Bruker-Nonius,2007)'
_computing_data_reduction Saint+(Bruker-Nonius,2007)
_computing_molecular_graphics 'Volkov et al, (2006)'
_computing_publication_material 'Volkov et al, (2006)'
_computing_structure_refinement 'Volkov et al, (2006)'
_diffrn_ambient_temperature 90(2)
_diffrn_detector_area_resol_mean 12.00
_diffrn_measured_fraction_theta_full 0.864
_diffrn_measured_fraction_theta_max 0.864
_diffrn_measurement_device_type 'Bruker X8 APEX-II diffractometer'
_diffrn_measurement_method
;
   Narrow slices collected using \f- and \w-scans
;
_diffrn_radiation_monochromator graphite
_diffrn_radiation_type MoK\a
_diffrn_radiation_wavelength 0.71073
_diffrn_reflns_av_R_equivalents 0.0234
_diffrn_reflns_limit_h_max 20
_diffrn_reflns_limit_h_min -20
_diffrn_reflns_limit_k_max 40
_diffrn_reflns_limit_k_min 0
_diffrn_reflns_limit_l_max 40
_diffrn_reflns_limit_l_min 0
_diffrn_reflns_number 252043
_diffrn_reflns_theta_full 56.92
_diffrn_reflns_theta_max 56.92
_diffrn_reflns_theta_min 2.22
_diffrn_standards_number 0
_exptl_absorpt_coefficient_mu 2.37
_exptl_absorpt_correction_T_max 0.737
_exptl_absorpt_correction_T_min 0.288
_exptl_absorpt_correction_type gaussian
_exptl_crystal_colour colourless
_exptl_crystal_density_diffrn 1.819
_exptl_crystal_density_method 'not measured'
_exptl_crystal_description prism
_exptl_crystal_F_000 1528
_exptl_crystal_size_max 0.55
_exptl_crystal_size_mid 0.24
_exptl_crystal_size_min 0.15
_refine_diff_density_max 0.52
_refine_diff_density_min -0.577
_refine_ls_extinction_method none
_refine_ls_goodness_of_fit_ref 1.53
_refine_ls_matrix_type full
_refine_ls_number_parameters 677
_refine_ls_number_reflns 27825
_refine_ls_number_restraints 0
_refine_ls_R_factor_all 0.021
_refine_ls_R_factor_gt 0.016
_refine_ls_shift/su_max 0
_refine_ls_structure_factor_coef Fsqd
_refine_ls_weighting_details
;
        calc w2 = 1/[s^2^(Fo^2^)]
;
_refine_ls_weighting_scheme calc
_refine_ls_wR_factor_ref 0.021
_reflns_number_gt 27825
_reflns_number_total 33537
_reflns_threshold_expression >2sigma(I)
_cod_data_source_file pi5003.cif
_cod_data_source_block codim
_cod_original_sg_symbol_H-M P21/n
_cod_database_code 2104634

loop_
_space_group_symop_id
_space_group_symop_operation_xyz
1 +X,+Y,+Z
2 1/2-X,1/2+Y,1/2-Z
3 -X,-Y,-Z
4 1/2+X,1/2-Y,1/2+Z

loop_
_atom_site_aniso_label
_atom_site_aniso_U_11
_atom_site_aniso_U_22
_atom_site_aniso_U_33
_atom_site_aniso_U_12
_atom_site_aniso_U_13
_atom_site_aniso_U_23
CO(1) 0.009199(13) 0.008047(13) 0.008989(9) -0.000075(10) 0.001769(9) 0.000274(8)
CO(2) 0.011424(13) 0.007101(12) 0.008423(9) -0.000484(10) 0.000966(9) -0.000775(8)
CO(3) 0.008751(13) 0.008459(13) 0.009414(9) 0.000146(10) -0.000454(9) -0.001418(8)
CO(4) 0.008348(13) 0.009896(13) 0.008582(9) 0.000760(10) 0.001502(8) -0.000598(8)
O(1) 0.03107(12) 0.01133(9) 0.02546(8) -0.00453(9) 0.00508(8) -0.00448(7)
O(2) 0.01614(10) 0.02639(12) 0.02602(9) 0.00792(8) -0.00264(7) 0.00118(8)
O(3) 0.03595(13) 0.02469(11) 0.01071(6) -0.00229(10) 0.00393(7) 0.00189(6)
O(4) 0.02198(12) 0.02139(11) 0.02863(9) -0.01008(9) 0.00985(8) -0.00469(8)
O(5) 0.02598(12) 0.01799(10) 0.02318(8) 0.00971(9) -0.00137(8) 0.00247(7)
O(6) 0.02499(10) 0.02074(10) 0.00991(5) -0.00060(8) -0.00036(6) -0.00229(6)
O(7) 0.01100(9) 0.03253(14) 0.03100(10) -0.00265(9) 0.00399(8) -0.00528(9)
O(8) 0.03028(13) 0.01035(10) 0.03115(10) 0.00293(9) 0.00469(9) 0.00317(7)
O(9) 0.02950(12) 0.04315(15) 0.01221(7) 0.01084(10) -0.00626(7) -0.00328(8)
O(10) 0.01366(9) 0.02370(11) 0.02682(9) -0.00517(8) 0.00060(7) -0.00734(8)
O(11) 0.02059(10) 0.01531(10) 0.02684(9) 0.00766(8) -0.00130(8) -0.00313(7)
O(12) 0.03157(13) 0.04343(15) 0.01176(7) -0.00639(11) 0.00231(7) 0.00693(8)
C(1) 0.00959(9) 0.01146(9) 0.01015(6) 0.00080(7) -0.00015(6) 0.00129(6)
C(2) 0.01490(11) 0.01315(11) 0.01856(8) 0.00473(9) -0.00096(8) -0.00145(7)
C(3) 0.01693(13) 0.01799(14) 0.03079(12) 0.00823(10) 0.00105(10) 0.00267(10)
C(4) 0.01168(11) 0.02718(16) 0.02926(12) 0.00496(10) 0.00024(9) 0.01273(11)
C(5) 0.01245(11) 0.03333(17) 0.01882(9) 0.00068(11) -0.00421(8) 0.00794(10)
C(6) 0.01270(10) 0.02283(13) 0.01233(7) 0.00016(9) -0.00266(7) 0.00050(7)
C(7) 0.01006(9) 0.00902(9) 0.00892(6) 0.00090(7) -0.00015(6) 0.00014(5)
C(8) 0.01008(9) 0.00855(9) 0.00778(6) 0.00037(7) 0.00048(6) -0.00016(5)
C(9) 0.00923(8) 0.00851(9) 0.00783(6) 0.00046(6) 0.00045(6) -0.00018(5)
C(10) 0.01031(9) 0.00787(9) 0.00927(6) 0.00116(7) 0.00004(6) 0.00009(5)
C(11) 0.01227(9) 0.00880(9) 0.01001(6) 0.00183(7) -0.00053(6) -0.00003(6)
C(12) 0.01320(11) 0.01327(11) 0.01848(8) 0.00437(8) -0.00249(8) -0.00168(7)
C(13) 0.02061(13) 0.01571(12) 0.02197(10) 0.00926(10) -0.00363(9) -0.00207(8)
C(14) 0.03014(15) 0.01126(11) 0.01840(9) 0.00817(10) -0.00309(9) -0.00095(7)
C(15) 0.02685(15) 0.00895(11) 0.02206(9) 0.00117(10) -0.00230(10) 0.00020(8)
C(16) 0.01684(12) 0.00925(10) 0.01983(9) -0.00033(8) -0.00150(8) 0.00084(7)
C(17) 0.01613(11) 0.00977(10) 0.01520(7) -0.00184(8) 0.00318(7) -0.00102(6)
C(18) 0.01185(10) 0.01513(11) 0.01529(7) 0.00242(8) 0.00062(7) 0.00055(7)
C(19) 0.01795(11) 0.01389(11) 0.01027(7) -0.00088(8) 0.00293(7) 0.00086(6)
C(20) 0.01699(12) 0.01176(11) 0.01577(8) -0.00399(9) 0.00417(8) -0.00227(7)
C(21) 0.01802(12) 0.01013(10) 0.01403(7) 0.00274(8) 0.00017(7) -0.00003(6)
C(22) 0.01614(10) 0.01238(10) 0.00961(7) -0.00054(8) 0.00049(7) -0.00155(6)
C(23) 0.00974(10) 0.01704(12) 0.01814(8) -0.00116(8) 0.00072(8) -0.00342(7)
C(24) 0.01632(11) 0.00924(10) 0.01696(8) 0.00003(8) 0.00112(8) -0.00035(7)
C(25) 0.01611(11) 0.01974(12) 0.01154(7) 0.00339(9) -0.00303(7) -0.00204(7)
C(26) 0.01013(10) 0.01578(11) 0.01584(8) -0.00127(8) 0.00130(7) -0.00237(7)
C(27) 0.01231(10) 0.01297(11) 0.01614(8) 0.00331(8) 0.00111(7) -0.00221(7)
C(28) 0.01721(11) 0.02211(13) 0.01046(7) -0.00214(9) 0.00296(7) 0.00182(7)
H(2) 0.029052 0.034289 0.027896 0.000548 -0.004459 -0.007822
H(3) 0.037537 0.030652 0.066625 0.013725 0.005604 -0.010703
H(4) 0.033895 0.054726 0.072231 0.02353 -0.01397 0.014871
H(5) 0.035889 0.072697 0.031181 0.00298 -0.018438 0.004179
H(6) 0.030815 0.039191 0.028238 0.000662 -0.000035 -0.011385
H(12) 0.028117 0.027909 0.039099 -0.004606 -0.002439 -0.005852
H(13) 0.02886 0.042788 0.047642 0.016977 -0.013089 -0.00678
H(14) 0.059335 0.018 0.049831 0.016754 -0.009358 0.004067
H(15) 0.046544 0.021145 0.045092 -0.010199 0.002846 0.003046
H(16) 0.021331 0.033116 0.036477 0.002659 0.001037 -0.000823

loop_
_atom_site_label
_atom_site_fract_x
_atom_site_fract_y
_atom_site_fract_z
_atom_site_U_iso_or_equiv
_atom_site_occupancy
CO(1) 0.834583(4) 0.3564490(19) 0.2025250(15) 0.009 1
CO(2) 0.678305(4) 0.2404320(19) 0.2088120(14) 0.009 1
CO(3) 0.807934(4) 0.3885640(19) 0.4328370(15) 0.009 1
CO(4) 0.547264(4) 0.3391920(19) 0.4381390(15) 0.009 1
O(1) 0.88621(3) 0.513994(13) 0.251917(12) 0.023 1
O(2) 1.12736(3) 0.283736(14) 0.244438(12) 0.023 1
O(3) 0.85532(3) 0.371195(14) 0.041843(10) 0.024 1
O(4) 0.40213(3) 0.160665(14) 0.255912(12) 0.024 1
O(5) 0.91304(3) 0.128305(13) 0.254849(11) 0.022 1
O(6) 0.66649(2) 0.210154(12) 0.049991(9) 0.019 1
O(7) 1.11988(3) 0.389558(15) 0.376976(13) 0.025 1
O(8) 0.72760(3) 0.549725(13) 0.401884(12) 0.024 1
O(9) 0.87872(3) 0.389794(15) 0.591427(10) 0.028 1
O(10) 0.30197(2) 0.236567(13) 0.390197(12) 0.021 1
O(11) 0.38967(3) 0.487830(13) 0.422938(11) 0.021 1
O(12) 0.54217(3) 0.305419(16) 0.596587(10) 0.029 1
C(1) 0.48182(3) 0.391441(14) 0.197253(11) 0.01 1
C(2) 0.44314(3) 0.456458(16) 0.237842(13) 0.016 1
C(3) 0.31826(4) 0.500665(19) 0.218176(17) 0.022 1
C(4) 0.23068(3) 0.480398(19) 0.157216(17) 0.023 1
C(5) 0.26858(3) 0.41587(2) 0.116500(14) 0.022 1
C(6) 0.39351(3) 0.371593(17) 0.136323(12) 0.016 1
C(7) 0.61352(3) 0.346353(13) 0.219023(10) 0.009 1
C(8) 0.69231(3) 0.325890(13) 0.279900(10) 0.009 1
C(9) 0.69510(3) 0.329717(13) 0.357794(10) 0.009 1
C(10) 0.73512(3) 0.284097(13) 0.414922(10) 0.009 1
C(11) 0.78885(3) 0.205602(13) 0.424020(10) 0.01 1
C(12) 0.94328(3) 0.189532(16) 0.432963(13) 0.015 1
C(13) 0.99487(3) 0.114248(17) 0.434724(14) 0.019 1
C(14) 0.89298(4) 0.053719(16) 0.428440(14) 0.02 1
C(15) 0.73859(4) 0.069212(16) 0.421058(14) 0.019 1
C(16) 0.68636(3) 0.144390(15) 0.419007(13) 0.015 1
C(17) 0.86743(3) 0.453403(15) 0.231468(12) 0.014 1
C(18) 1.01720(3) 0.312821(15) 0.228349(12) 0.014 1
C(19) 0.84827(3) 0.365950(15) 0.103749(12) 0.014 1
C(20) 0.50910(3) 0.191681(15) 0.237918(12) 0.015 1
C(21) 0.82186(3) 0.170984(15) 0.238995(12) 0.014 1
C(22) 0.66860(3) 0.220977(14) 0.111427(11) 0.013 1
C(23) 0.99871(3) 0.388018(16) 0.398207(13) 0.015 1
C(24) 0.76117(3) 0.488148(15) 0.413708(12) 0.014 1
C(25) 0.85199(3) 0.389056(16) 0.530567(12) 0.016 1
C(26) 0.39756(3) 0.276355(16) 0.407520(12) 0.014 1
C(27) 0.44799(3) 0.429880(16) 0.427678(12) 0.014 1
C(28) 0.53996(3) 0.319181(17) 0.536034(12) 0.017 1
H(2) 0.510995 0.472402 0.284981 0.03 1
H(3) 0.288762 0.550609 0.249942 0.045 1
H(4) 0.133619 0.51479 0.141637 0.054 1
H(5) 0.200164 0.400386 0.069407 0.047 1
H(6) 0.422096 0.321637 0.10438 0.033 1
H(12) 1.023598 0.23598 0.438653 0.032 1
H(13) 1.114904 0.102693 0.441003 0.04 1
H(14) 0.933557 -0.004658 0.429276 0.042 1
H(15) 0.658756 0.0224 0.416749 0.038 1
H(16) 0.566053 0.155607 0.413501 0.03 1

loop_
_geom_angle_atom_site_label_1
_geom_angle_atom_site_label_2
_geom_angle_atom_site_label_3
_geom_angle_site_symmetry_1
_geom_angle_site_symmetry_2
_geom_angle_site_symmetry_3
_geom_angle
_geom_angle_publ_flag
C(7) CO(1) C(8) 1_555 1_555 1_555 40.115(8) yes
C(7) CO(1) C(17) 1_555 1_555 1_555 101.261(11) yes
C(7) CO(1) C(18) 1_555 1_555 1_555 141.542(10) yes
C(7) CO(1) C(19) 1_555 1_555 1_555 103.428(10) yes
C(8) CO(1) C(17) 1_555 1_555 1_555 98.398(10) yes
C(8) CO(1) C(18) 1_555 1_555 1_555 105.247(10) yes
C(8) CO(1) C(19) 1_555 1_555 1_555 141.721(10) yes
C(17) CO(1) C(18) 1_555 1_555 1_555 100.201(12) yes
C(17) CO(1) C(19) 1_555 1_555 1_555 101.205(11) yes
C(18) CO(1) C(19) 1_555 1_555 1_555 103.200(11) yes
C(7) CO(2) C(8) 1_555 1_555 1_555 40.320(8) yes
C(7) CO(2) C(20) 1_555 1_555 1_555 100.256(11) yes
C(7) CO(2) C(21) 1_555 1_555 1_555 143.350(9) yes
C(7) CO(2) C(22) 1_555 1_555 1_555 105.119(10) yes
C(8) CO(2) C(20) 1_555 1_555 1_555 102.143(10) yes
C(8) CO(2) C(21) 1_555 1_555 1_555 105.202(9) yes
C(8) CO(2) C(22) 1_555 1_555 1_555 141.867(10) yes
C(20) CO(2) C(21) 1_555 1_555 1_555 99.660(12) yes
C(20) CO(2) C(22) 1_555 1_555 1_555 99.699(11) yes
C(21) CO(2) C(22) 1_555 1_555 1_555 101.432(11) yes
C(9) CO(3) C(10) 1_555 1_555 1_555 40.346(8) yes
C(9) CO(3) C(23) 1_555 1_555 1_555 102.634(10) yes
C(9) CO(3) C(24) 1_555 1_555 1_555 104.621(9) yes
C(9) CO(3) C(25) 1_555 1_555 1_555 141.601(11) yes
C(10) CO(3) C(23) 1_555 1_555 1_555 103.948(11) yes
C(10) CO(3) C(24) 1_555 1_555 1_555 141.636(9) yes
C(10) CO(3) C(25) 1_555 1_555 1_555 103.559(11) yes
C(23) CO(3) C(24) 1_555 1_555 1_555 98.497(12) yes
C(23) CO(3) C(25) 1_555 1_555 1_555 98.764(11) yes
C(24) CO(3) C(25) 1_555 1_555 1_555 103.258(11) yes
C(9) CO(4) C(10) 1_555 1_555 1_555 40.326(8) yes
C(9) CO(4) C(26) 1_555 1_555 1_555 101.686(10) yes
C(9) CO(4) C(27) 1_555 1_555 1_555 108.269(10) yes
C(9) CO(4) C(28) 1_555 1_555 1_555 137.796(11) yes
C(10) CO(4) C(26) 1_555 1_555 1_555 104.443(11) yes
C(10) CO(4) C(27) 1_555 1_555 1_555 144.046(11) yes
C(10) CO(4) C(28) 1_555 1_555 1_555 98.863(11) yes
C(26) CO(4) C(27) 1_555 1_555 1_555 98.555(11) yes
C(26) CO(4) C(28) 1_555 1_555 1_555 99.003(12) yes
C(27) CO(4) C(28) 1_555 1_555 1_555 104.447(12) yes
C(2) C(1) C(6) 1_555 1_555 1_555 119.18(2) yes
C(2) C(1) C(7) 1_555 1_555 1_555 119.418(18) yes
C(6) C(1) C(7) 1_555 1_555 1_555 121.40(2) yes
C(1) C(2) C(3) 1_555 1_555 1_555 120.64(2) yes
C(1) C(2) H(2) 1_555 1_555 1_555 119.74(2) yes
C(3) C(2) H(2) 1_555 1_555 1_555 119.62(3) yes
C(2) C(3) C(4) 1_555 1_555 1_555 119.78(3) yes
C(2) C(3) H(3) 1_555 1_555 1_555 120.21(3) yes
C(4) C(3) H(3) 1_555 1_555 1_555 120.00(3) yes
C(3) C(4) C(5) 1_555 1_555 1_555 119.91(2) yes
C(3) C(4) H(4) 1_555 1_555 1_555 119.98(3) yes
C(5) C(4) H(4) 1_555 1_555 1_555 120.10(3) yes
C(4) C(5) C(6) 1_555 1_555 1_555 120.24(2) yes
C(4) C(5) H(5) 1_555 1_555 1_555 119.58(3) yes
C(6) C(5) H(5) 1_555 1_555 1_555 120.18(3) yes
C(1) C(6) C(5) 1_555 1_555 1_555 120.24(3) yes
C(1) C(6) H(6) 1_555 1_555 1_555 120.04(2) yes
C(5) C(6) H(6) 1_555 1_555 1_555 119.72(2) yes
CO(1) C(7) CO(2) 1_555 1_555 1_555 77.350(9) yes
CO(1) C(7) C(1) 1_555 1_555 1_555 133.825(17) yes
CO(1) C(7) C(8) 1_555 1_555 1_555 69.561(14) yes
CO(2) C(7) C(1) 1_555 1_555 1_555 136.257(16) yes
CO(2) C(7) C(8) 1_555 1_555 1_555 71.280(13) yes
C(1) C(7) C(8) 1_555 1_555 1_555 140.32(2) yes
CO(1) C(8) CO(2) 1_555 1_555 1_555 76.737(8) yes
CO(1) C(8) C(7) 1_555 1_555 1_555 70.324(14) yes
CO(1) C(8) C(9) 1_555 1_555 1_555 134.279(16) yes
CO(2) C(8) C(7) 1_555 1_555 1_555 68.400(13) yes
CO(2) C(8) C(9) 1_555 1_555 1_555 133.658(17) yes
C(7) C(8) C(9) 1_555 1_555 1_555 144.36(2) yes
CO(3) C(9) CO(4) 1_555 1_555 1_555 76.772(7) yes
CO(3) C(9) C(8) 1_555 1_555 1_555 136.252(17) yes
CO(3) C(9) C(10) 1_555 1_555 1_555 69.265(12) yes
CO(4) C(9) C(8) 1_555 1_555 1_555 137.700(16) yes
CO(4) C(9) C(10) 1_555 1_555 1_555 69.298(13) yes
C(8) C(9) C(10) 1_555 1_555 1_555 137.97(2) yes
CO(3) C(10) CO(4) 1_555 1_555 1_555 77.417(8) yes
CO(3) C(10) C(9) 1_555 1_555 1_555 70.389(13) yes
CO(3) C(10) C(11) 1_555 1_555 1_555 138.612(16) yes
CO(4) C(10) C(9) 1_555 1_555 1_555 70.376(14) yes
CO(4) C(10) C(11) 1_555 1_555 1_555 135.151(18) yes
C(9) C(10) C(11) 1_555 1_555 1_555 136.140(19) yes
C(10) C(11) C(12) 1_555 1_555 1_555 121.09(2) yes
C(10) C(11) C(16) 1_555 1_555 1_555 120.11(2) yes
C(12) C(11) C(16) 1_555 1_555 1_555 118.66(2) yes
C(11) C(12) C(13) 1_555 1_555 1_555 120.66(3) yes
C(11) C(12) H(12) 1_555 1_555 1_555 119.71(2) yes
C(13) C(12) H(12) 1_555 1_555 1_555 119.63(2) yes
C(12) C(13) C(14) 1_555 1_555 1_555 120.44(3) yes
C(12) C(13) H(13) 1_555 1_555 1_555 119.83(3) yes
C(14) C(13) H(13) 1_555 1_555 1_555 119.72(3) yes
C(13) C(14) C(15) 1_555 1_555 1_555 119.26(3) yes
C(13) C(14) H(14) 1_555 1_555 1_555 120.25(3) yes
C(15) C(14) H(14) 1_555 1_555 1_555 120.49(3) yes
C(14) C(15) C(16) 1_555 1_555 1_555 120.56(3) yes
C(14) C(15) H(15) 1_555 1_555 1_555 119.59(3) yes
C(16) C(15) H(15) 1_555 1_555 1_555 119.85(3) yes
C(11) C(16) C(15) 1_555 1_555 1_555 120.40(3) yes
C(11) C(16) H(16) 1_555 1_555 1_555 119.82(2) yes
C(15) C(16) H(16) 1_555 1_555 1_555 119.78(3) yes
CO(1) C(17) O(1) 1_555 1_555 1_555 177.74(2) yes
CO(1) C(18) O(2) 1_555 1_555 1_555 177.78(3) yes
CO(1) C(19) O(3) 1_555 1_555 1_555 179.08(2) yes
CO(2) C(20) O(4) 1_555 1_555 1_555 179.59(2) yes
CO(2) C(21) O(5) 1_555 1_555 1_555 177.17(2) yes
CO(2) C(22) O(6) 1_555 1_555 1_555 177.83(2) yes
CO(3) C(23) O(7) 1_555 1_555 1_555 178.22(3) yes
CO(3) C(24) O(8) 1_555 1_555 1_555 177.99(3) yes
CO(3) C(25) O(9) 1_555 1_555 1_555 179.51(3) yes
CO(4) C(26) O(10) 1_555 1_555 1_555 178.09(2) yes
CO(4) C(27) O(11) 1_555 1_555 1_555 177.42(2) yes
CO(4) C(28) O(12) 1_555 1_555 1_555 176.77(3) yes

loop_
_geom_bond_atom_site_label_1
_geom_bond_atom_site_label_2
_geom_bond_site_symmetry_1
_geom_bond_site_symmetry_2
_geom_bond_distance
_geom_bond_publ_flag
CO(1) C(7) 1_555 1_555 1.9832(2) yes
CO(1) C(8) 1_555 1_555 1.9735(2) yes
CO(1) C(17) 1_555 1_555 1.8011(3) yes
CO(1) C(18) 1_555 1_555 1.8409(3) yes
CO(1) C(19) 1_555 1_555 1.8210(2) yes
CO(2) C(7) 1_555 1_555 1.9500(2) yes
CO(2) C(8) 1_555 1_555 1.9863(2) yes
CO(2) C(20) 1_555 1_555 1.8033(3) yes
CO(2) C(21) 1_555 1_555 1.8374(3) yes
CO(2) C(22) 1_555 1_555 1.8165(2) yes
CO(3) C(9) 1_555 1_555 1.97946(19) yes
CO(3) C(10) 1_555 1_555 1.9652(2) yes
CO(3) C(23) 1_555 1_555 1.8027(3) yes
CO(3) C(24) 1_555 1_555 1.8250(3) yes
CO(3) C(25) 1_555 1_555 1.8280(2) yes
CO(4) C(9) 1_555 1_555 1.9801(2) yes
CO(4) C(10) 1_555 1_555 1.9665(2) yes
CO(4) C(26) 1_555 1_555 1.8045(3) yes
CO(4) C(27) 1_555 1_555 1.8226(3) yes
CO(4) C(28) 1_555 1_555 1.8278(2) yes
O(1) C(17) 1_555 1_555 1.1367(3) yes
O(2) C(18) 1_555 1_555 1.1338(3) yes
O(3) C(19) 1_555 1_555 1.1393(3) yes
O(4) C(20) 1_555 1_555 1.1394(4) yes
O(5) C(21) 1_555 1_555 1.1339(3) yes
O(6) C(22) 1_555 1_555 1.1406(3) yes
O(7) C(23) 1_555 1_555 1.1403(4) yes
O(8) C(24) 1_555 1_555 1.1383(3) yes
O(9) C(25) 1_555 1_555 1.1372(3) yes
O(10) C(26) 1_555 1_555 1.1369(3) yes
O(11) C(27) 1_555 1_555 1.1405(3) yes
O(12) C(28) 1_555 1_555 1.1345(3) yes
C(1) C(2) 1_555 1_555 1.4030(4) yes
C(1) C(6) 1_555 1_555 1.3994(3) yes
C(1) C(7) 1_555 1_555 1.4574(3) yes
C(2) C(3) 1_555 1_555 1.3913(4) yes
C(2) H(2) 1_555 1_555 1.0830(2) yes
C(3) C(4) 1_555 1_555 1.3981(4) yes
C(3) H(3) 1_555 1_555 1.0830(3) yes
C(4) C(5) 1_555 1_555 1.3955(5) yes
C(4) H(4) 1_555 1_555 1.0830(3) yes
C(5) C(6) 1_555 1_555 1.3930(4) yes
C(5) H(5) 1_555 1_555 1.0830(2) yes
C(6) H(6) 1_555 1_555 1.0830(3) yes
C(7) C(8) 1_555 1_555 1.3570(2) yes
C(8) C(9) 1_555 1_555 1.4277(3) yes
C(9) C(10) 1_555 1_555 1.3604(3) yes
C(10) C(11) 1_555 1_555 1.4628(3) yes
C(11) C(12) 1_555 1_555 1.3991(3) yes
C(11) C(16) 1_555 1_555 1.4046(4) yes
C(12) C(13) 1_555 1_555 1.3947(4) yes
C(12) H(12) 1_555 1_555 1.0830(3) yes
C(13) C(14) 1_555 1_555 1.3937(5) yes
C(13) H(13) 1_555 1_555 1.0830(3) yes
C(14) C(15) 1_555 1_555 1.3940(4) yes
C(14) H(14) 1_555 1_555 1.0830(3) yes
C(15) C(16) 1_555 1_555 1.3949(4) yes
C(15) H(15) 1_555 1_555 1.0830(3) yes
C(16) H(16) 1_555 1_555 1.0830(3) yes
